data_7001082
loop_
_publ_author_name
'Zhou, Ai-Ju'
'Liu, Jun-Liang'
'Herchel, Radovan'
'Leng, Ji-Dong'
'Tong, Ming-Liang'

_publ_section_title
;
 High-spin tetranuclear MnII2MnIV2 clusters with unique Mn(ii)--Mn(iv)
 magnetic exchange: synthesis, structures and magnetism
;
_journal_issue 17
_journal_name_full 'Dalton Transactions'
_journal_page_first 3182
_journal_page_last 3192
_journal_paper_doi 10.1039/b823042k
_journal_year 2009
_chemical_formula_sum 'C32 H68 Mn4 N4 O16'
_chemical_formula_weight 984.66
_chemical_name_systematic
;
?
;
_space_group_IT_number 14
_symmetry_cell_setting monoclinic
_symmetry_space_group_name_Hall '-P 2ybc'
_symmetry_space_group_name_H-M 'P 1 21/c 1'
_atom_sites_solution_hydrogens geom
_atom_sites_solution_primary direct
_atom_sites_solution_secondary difmap
_audit_creation_method SHELXL-97
_cell_angle_alpha 90.00
_cell_angle_beta 94.795(2)
_cell_angle_gamma 90.00
_cell_formula_units_Z 2
_cell_length_a 12.6698(12)
_cell_length_b 12.0458(12)
_cell_length_c 13.7154(13)
_cell_measurement_reflns_used 2221
_cell_measurement_temperature 293(2)
_cell_measurement_theta_max 24.419
_cell_measurement_theta_min 2.335
_cell_volume 2085.9(3)
_computing_cell_refinement 'SAINT-PLUS, Ver. 6.0, 1997'
_computing_data_collection 'SMART, 1998.'
_computing_data_reduction 'SAINT-PLUS, Ver. 6.0, 1997'
_computing_molecular_graphics 'XP, Ver. 6.10, Bruker AXS Inc., 2000'
_computing_publication_material 'SHELXTL-Bruker AXS Inc., 1998'
_computing_structure_refinement 'SHELXL-97 (Sheldrick, 1997)'
_computing_structure_solution 'SHELXS-97 (Sheldrick, 1990)'
_diffrn_ambient_temperature 293(2)
_diffrn_measured_fraction_theta_full 0.932
_diffrn_measured_fraction_theta_max 0.932
_diffrn_measurement_device_type 'CCD area detector'
_diffrn_measurement_method 'phi and omega scans'
_diffrn_radiation_monochromator graphite
_diffrn_radiation_source 'fine-focus sealed tube'
_diffrn_radiation_type MoK\a
_diffrn_radiation_wavelength 0.71073
_diffrn_reflns_av_R_equivalents 0.0305
_diffrn_reflns_av_sigmaI/netI 0.0447
_diffrn_reflns_limit_h_max 7
_diffrn_reflns_limit_h_min -15
_diffrn_reflns_limit_k_max 13
_diffrn_reflns_limit_k_min -14
_diffrn_reflns_limit_l_max 16
_diffrn_reflns_limit_l_min -13
_diffrn_reflns_number 8361
_diffrn_reflns_theta_full 26.00
_diffrn_reflns_theta_max 26.00
_diffrn_reflns_theta_min 2.34
_diffrn_standards_decay_% 0
_diffrn_standards_interval_count 0
_diffrn_standards_interval_time 0
_diffrn_standards_number 0
_exptl_absorpt_coefficient_mu 1.255
_exptl_absorpt_correction_T_max 0.8518
_exptl_absorpt_correction_T_min 0.7892
_exptl_absorpt_correction_type multi-scan
_exptl_absorpt_process_details 'SADABS (Bruker, 2002)'
_exptl_crystal_colour orange
_exptl_crystal_density_diffrn 1.568
_exptl_crystal_density_method 'not measured'
_exptl_crystal_description block
_exptl_crystal_F_000 1032
_exptl_crystal_size_max 0.20
_exptl_crystal_size_mid 0.16
_exptl_crystal_size_min 0.13
_refine_diff_density_max 0.342
_refine_diff_density_min -0.280
_refine_diff_density_rms 0.066
_refine_ls_extinction_method none
_refine_ls_goodness_of_fit_ref 1.049
_refine_ls_hydrogen_treatment constr
_refine_ls_matrix_type full
_refine_ls_number_parameters 255
_refine_ls_number_reflns 3830
_refine_ls_number_restraints 0
_refine_ls_restrained_S_all 1.049
_refine_ls_R_factor_all 0.0506
_refine_ls_R_factor_gt 0.0408
_refine_ls_shift/su_max 0.000
_refine_ls_shift/su_mean 0.000
_refine_ls_structure_factor_coef Fsqd
_refine_ls_weighting_details 'calc w=1/[\s^2^(Fo^2^)+(0.0431P)^2^+0.7401P] where P=(Fo^2^+2Fc^2^)/3'
_refine_ls_weighting_scheme calc
_refine_ls_wR_factor_gt 0.0917
_refine_ls_wR_factor_ref 0.0968
_reflns_number_gt 3245
_reflns_number_total 3830
_reflns_threshold_expression >2sigma(I)
_cod_data_source_file b823042k.txt
_cod_data_source_block complex_2
_cod_original_sg_symbol_H-M P2(1)/c
_cod_database_code 7001082

loop_
_symmetry_equiv_pos_as_xyz
'x, y, z'
'-x, y+1/2, -z+1/2'
'-x, -y, -z'
'x, -y-1/2, z-1/2'

loop_
_atom_site_label
_atom_site_type_symbol
_atom_site_fract_x
_atom_site_fract_y
_atom_site_fract_z
_atom_site_U_iso_or_equiv
_atom_site_adp_type
_atom_site_occupancy
_atom_site_symmetry_multiplicity
_atom_site_calc_flag
_atom_site_refinement_flags
_atom_site_disorder_assembly
_atom_site_disorder_group
Mn1 Mn 0.42160(3) 0.40327(3) -0.06149(3) 0.02608(14) Uani 1 1 d . . .
Mn2 Mn 0.32005(3) 0.61958(3) 0.03306(3) 0.02682(14) Uani 1 1 d . . .
O1 O 0.43563(14) 0.58662(15) -0.05159(13) 0.0258(4) Uani 1 1 d . . .
O2 O 0.56327(14) 0.38452(16) -0.13231(14) 0.0299(5) Uani 1 1 d . . .
O3 O 0.31128(14) 0.45907(16) 0.04008(14) 0.0301(5) Uani 1 1 d . . .
O4 O 0.44831(16) 0.21857(17) -0.01568(16) 0.0391(5) Uani 1 1 d . . .
H4O H 0.5142 0.2122 -0.0221 0.047 Uiso 1 1 d R . .
O5 O 0.34581(15) 0.77224(16) 0.02451(16) 0.0365(5) Uani 1 1 d . . .
O6 O 0.21978(15) 0.63942(17) 0.12188(15) 0.0354(5) Uani 1 1 d . . .
O7 O 0.21835(15) 0.62570(17) -0.07088(15) 0.0357(5) Uani 1 1 d . . .
O8 O 0.1514(2) 0.5075(3) 0.2679(2) 0.0760(9) Uani 1 1 d . . .
H8O H 0.1766 0.5467 0.2239 0.091 Uiso 1 1 d R . .
N1 N 0.37679(18) 0.4656(2) -0.22699(18) 0.0324(6) Uani 1 1 d . . .
N2 N 0.26623(18) 0.3041(2) -0.11432(18) 0.0331(6) Uani 1 1 d . . .
C1 C 0.2729(2) 0.4212(3) -0.2634(2) 0.0438(8) Uani 1 1 d . . .
H1A H 0.2692 0.4170 -0.3342 0.053 Uiso 1 1 calc R . .
H1B H 0.2180 0.4719 -0.2459 0.053 Uiso 1 1 calc R . .
C2 C 0.2516(3) 0.3066(3) -0.2225(2) 0.0442(8) Uani 1 1 d . . .
H2A H 0.1796 0.2847 -0.2435 0.053 Uiso 1 1 calc R . .
H2B H 0.2992 0.2533 -0.2487 0.053 Uiso 1 1 calc R . .
C3 C 0.3758(2) 0.5884(2) -0.2259(2) 0.0342(7) Uani 1 1 d . . .
H3A H 0.3036 0.6134 -0.2208 0.041 Uiso 1 1 calc R . .
H3B H 0.3980 0.6152 -0.2876 0.041 Uiso 1 1 calc R . .
C4 C 0.4461(2) 0.6396(3) -0.1435(2) 0.0333(7) Uani 1 1 d . . .
H4A H 0.5193 0.6348 -0.1589 0.040 Uiso 1 1 calc R . .
H4B H 0.4284 0.7176 -0.1381 0.040 Uiso 1 1 calc R . .
C5 C 0.4615(2) 0.4184(3) -0.2823(2) 0.0366(7) Uani 1 1 d . . .
H5A H 0.4628 0.4576 -0.3440 0.044 Uiso 1 1 calc R . .
H5B H 0.4454 0.3411 -0.2970 0.044 Uiso 1 1 calc R . .
C6 C 0.5700(2) 0.4256(3) -0.2273(2) 0.0321(7) Uani 1 1 d . . .
H6A H 0.6205 0.3822 -0.2606 0.039 Uiso 1 1 calc R . .
H6B H 0.5939 0.5021 -0.2245 0.039 Uiso 1 1 calc R . .
C7 C 0.1811(2) 0.3651(3) -0.0707(2) 0.0404(8) Uani 1 1 d . . .
H7A H 0.1189 0.3181 -0.0710 0.048 Uiso 1 1 calc R . .
H7B H 0.1623 0.4301 -0.1102 0.048 Uiso 1 1 calc R . .
C8 C 0.2139(2) 0.4013(3) 0.0338(2) 0.0389(8) Uani 1 1 d . . .
H8A H 0.1594 0.4489 0.0568 0.047 Uiso 1 1 calc R . .
H8B H 0.2203 0.3365 0.0758 0.047 Uiso 1 1 calc R . .
C9 C 0.2737(2) 0.1878(3) -0.0791(3) 0.0415(8) Uani 1 1 d . . .
H9A H 0.2275 0.1410 -0.1214 0.050 Uiso 1 1 calc R . .
H9B H 0.2505 0.1837 -0.0135 0.050 Uiso 1 1 calc R . .
C10 C 0.3857(2) 0.1465(3) -0.0782(3) 0.0425(8) Uani 1 1 d . . .
H10A H 0.3908 0.0709 -0.0538 0.051 Uiso 1 1 calc R . .
H10B H 0.4093 0.1480 -0.1436 0.051 Uiso 1 1 calc R . .
C11 C 0.1538(2) 0.7895(3) 0.0112(2) 0.0380(8) Uani 1 1 d . . .
C12 C 0.0666(3) 0.8778(3) 0.0006(3) 0.0562(10) Uani 1 1 d . . .
H12A H -0.0014 0.8425 -0.0009 0.084 Uiso 1 1 calc R . .
H12B H 0.0719 0.9184 -0.0590 0.084 Uiso 1 1 calc R . .
H12C H 0.0748 0.9280 0.0552 0.084 Uiso 1 1 calc R . .
C13 C 0.2607(2) 0.8425(3) -0.0015(3) 0.0428(8) Uani 1 1 d . . .
H13A H 0.2631 0.8644 -0.0694 0.051 Uiso 1 1 calc R . .
H13B H 0.2678 0.9092 0.0382 0.051 Uiso 1 1 calc R . .
C14 C 0.1576(3) 0.7364(3) 0.1121(3) 0.0442(8) Uani 1 1 d . . .
H14A H 0.1854 0.7902 0.1603 0.053 Uiso 1 1 calc R . .
H14B H 0.0859 0.7184 0.1266 0.053 Uiso 1 1 calc R . .
C15 C 0.1337(3) 0.6993(3) -0.0655(3) 0.0494(9) Uani 1 1 d . . .
H15A H 0.0714 0.6574 -0.0511 0.059 Uiso 1 1 calc R . .
H15B H 0.1185 0.7340 -0.1290 0.059 Uiso 1 1 calc R . .
C16 C 0.0470(4) 0.4864(5) 0.2388(3) 0.0871(16) Uani 1 1 d . . .
H16A H 0.0055 0.5513 0.2492 0.131 Uiso 1 1 calc R . .
H16B H 0.0224 0.4258 0.2763 0.131 Uiso 1 1 calc R . .
H16C H 0.0402 0.4674 0.1706 0.131 Uiso 1 1 calc R . .

loop_
_atom_site_aniso_label
_atom_site_aniso_U_11
_atom_site_aniso_U_22
_atom_site_aniso_U_33
_atom_site_aniso_U_23
_atom_site_aniso_U_13
_atom_site_aniso_U_12
Mn1 0.0259(2) 0.0242(2) 0.0281(3) -0.00115(18) 0.00222(18) -0.00056(16)
Mn2 0.0254(2) 0.0254(2) 0.0297(3) -0.00044(18) 0.00254(18) 0.00339(17)
O1 0.0290(10) 0.0248(10) 0.0238(11) 0.0027(8) 0.0042(8) 0.0031(8)
O2 0.0274(10) 0.0357(11) 0.0265(12) 0.0029(9) 0.0023(8) 0.0036(8)
O3 0.0279(10) 0.0274(11) 0.0356(12) -0.0012(9) 0.0058(9) -0.0011(8)
O4 0.0333(11) 0.0328(12) 0.0509(15) -0.0025(10) 0.0020(10) -0.0031(9)
O5 0.0323(11) 0.0259(11) 0.0510(14) 0.0007(9) 0.0026(10) 0.0038(8)
O6 0.0328(11) 0.0395(12) 0.0352(13) 0.0012(10) 0.0103(9) 0.0085(9)
O7 0.0318(11) 0.0387(12) 0.0357(13) -0.0034(9) -0.0020(9) 0.0083(9)
O8 0.074(2) 0.098(3) 0.0549(18) 0.0306(16) -0.0018(15) -0.0099(17)
N1 0.0305(13) 0.0365(14) 0.0295(15) -0.0018(11) -0.0019(11) -0.0004(11)
N2 0.0328(13) 0.0324(14) 0.0344(16) -0.0036(11) 0.0033(11) -0.0046(10)
C1 0.0377(18) 0.059(2) 0.033(2) 0.0002(16) -0.0062(14) -0.0053(15)
C2 0.0396(18) 0.051(2) 0.040(2) -0.0119(16) -0.0072(15) -0.0097(15)
C3 0.0382(17) 0.0391(18) 0.0251(18) 0.0040(13) 0.0016(13) 0.0037(13)
C4 0.0408(17) 0.0303(16) 0.0295(18) 0.0042(13) 0.0060(13) 0.0001(13)
C5 0.0401(17) 0.0435(19) 0.0260(18) -0.0061(14) 0.0023(13) 0.0011(14)
C6 0.0323(16) 0.0357(17) 0.0292(18) -0.0012(13) 0.0077(13) 0.0021(12)
C7 0.0282(16) 0.0439(19) 0.049(2) -0.0040(15) 0.0011(14) -0.0063(13)
C8 0.0344(16) 0.0370(18) 0.047(2) -0.0035(15) 0.0122(15) -0.0045(13)
C9 0.0420(18) 0.0335(17) 0.048(2) -0.0026(15) 0.0009(15) -0.0117(14)
C10 0.0470(19) 0.0311(17) 0.050(2) -0.0068(15) 0.0051(16) -0.0036(14)
C11 0.0360(17) 0.0374(18) 0.041(2) 0.0026(14) 0.0031(14) 0.0138(13)
C12 0.048(2) 0.051(2) 0.070(3) 0.0088(19) 0.0075(19) 0.0237(17)
C13 0.0429(18) 0.0334(17) 0.052(2) 0.0043(15) 0.0017(16) 0.0098(14)
C14 0.0375(18) 0.0417(19) 0.054(2) -0.0011(16) 0.0106(16) 0.0122(14)
C15 0.0394(18) 0.051(2) 0.055(2) -0.0080(17) -0.0138(16) 0.0132(16)
C16 0.069(3) 0.128(5) 0.066(3) 0.001(3) 0.016(3) -0.020(3)

loop_
_atom_type_symbol
_atom_type_description
_atom_type_scat_dispersion_real
_atom_type_scat_dispersion_imag
_atom_type_scat_source
C C 0.0033 0.0016 'International Tables Vol C Tables 4.2.6.8 and 6.1.1.4'
H H 0.0000 0.0000 'International Tables Vol C Tables 4.2.6.8 and 6.1.1.4'
N N 0.0061 0.0033 'International Tables Vol C Tables 4.2.6.8 and 6.1.1.4'
O O 0.0106 0.0060 'International Tables Vol C Tables 4.2.6.8 and 6.1.1.4'
Mn Mn 0.3368 0.7283 'International Tables Vol C Tables 4.2.6.8 and 6.1.1.4'

loop_
_geom_angle_atom_site_label_1
_geom_angle_atom_site_label_2
_geom_angle_atom_site_label_3
_geom_angle
_geom_angle_site_symmetry_1
_geom_angle_site_symmetry_3
_geom_angle_publ_flag
O2 Mn1 O3 160.90(7) . . ?
O2 Mn1 O1 93.86(7) . . ?
O3 Mn1 O1 72.78(7) . . ?
O2 Mn1 O1 70.41(7) . 3_665 ?
O3 Mn1 O1 93.66(7) . 3_665 ?
O1 Mn1 O1 81.41(7) . 3_665 ?
O2 Mn1 O4 84.98(7) . . ?
O3 Mn1 O4 102.15(7) . . ?
O1 Mn1 O4 157.71(7) . . ?
O1 Mn1 O4 77.23(7) 3_665 . ?
O2 Mn1 N2 121.34(8) . . ?
O3 Mn1 N2 77.76(8) . . ?
O1 Mn1 N2 125.61(8) . . ?
O1 Mn1 N2 145.73(8) 3_665 . ?
O4 Mn1 N2 72.44(8) . . ?
O2 Mn1 N1 75.18(8) . . ?
O3 Mn1 N1 113.29(8) . . ?
O1 Mn1 N1 76.06(8) . . ?
O1 Mn1 N1 137.08(7) 3_665 . ?
O4 Mn1 N1 124.65(8) . . ?
N2 Mn1 N1 75.21(8) . . ?
O2 Mn1 Mn2 130.59(6) . . ?
O3 Mn1 Mn2 35.76(5) . . ?
O1 Mn1 Mn2 37.25(5) . . ?
O1 Mn1 Mn2 90.22(5) 3_665 . ?
O4 Mn1 Mn2 135.82(6) . . ?
N2 Mn1 Mn2 100.47(6) . . ?
N1 Mn1 Mn2 93.23(6) . . ?
O2 Mn1 Mn2 33.99(5) . 3_665 ?
O3 Mn1 Mn2 130.02(5) . 3_665 ?
O1 Mn1 Mn2 90.12(5) . 3_665 ?
O1 Mn1 Mn2 36.61(5) 3_665 3_665 ?
O4 Mn1 Mn2 76.49(5) . 3_665 ?
N2 Mn1 Mn2 142.39(6) . 3_665 ?
N1 Mn1 Mn2 107.00(6) . 3_665 ?
Mn2 Mn1 Mn2 116.630(15) . 3_665 ?
O2 Mn1 Mn1 79.59(5) . 3_665 ?
O3 Mn1 Mn1 81.39(5) . 3_665 ?
O1 Mn1 Mn1 41.43(5) . 3_665 ?
O1 Mn1 Mn1 39.98(5) 3_665 3_665 ?
O4 Mn1 Mn1 116.95(6) . 3_665 ?
N2 Mn1 Mn1 158.66(6) . 3_665 ?
N1 Mn1 Mn1 109.48(6) . 3_665 ?
Mn2 Mn1 Mn1 59.026(15) . 3_665 ?
Mn2 Mn1 Mn1 57.604(14) 3_665 3_665 ?
O7 Mn2 O6 91.72(9) . . ?
O7 Mn2 O5 91.52(9) . . ?
O6 Mn2 O5 92.71(9) . . ?
O7 Mn2 O2 174.23(9) . 3_665 ?
O6 Mn2 O2 93.83(9) . 3_665 ?
O5 Mn2 O2 86.67(9) . 3_665 ?
O7 Mn2 O3 92.24(9) . . ?
O6 Mn2 O3 92.91(9) . . ?
O5 Mn2 O3 173.14(8) . . ?
O2 Mn2 O3 89.03(8) 3_665 . ?
O7 Mn2 O1 93.32(8) . . ?
O6 Mn2 O1 173.61(8) . . ?
O5 Mn2 O1 91.08(8) . . ?
O2 Mn2 O1 81.25(8) 3_665 . ?
O3 Mn2 O1 82.97(7) . . ?
O7 Mn2 Mn1 89.88(6) . . ?
O6 Mn2 Mn1 133.54(7) . . ?
O5 Mn2 Mn1 133.66(6) . . ?
O2 Mn2 Mn1 87.42(6) 3_665 . ?
O3 Mn2 Mn1 40.63(5) . . ?
O1 Mn2 Mn1 42.63(5) . . ?
O7 Mn2 Mn1 136.31(7) . 3_665 ?
O6 Mn2 Mn1 131.89(7) . 3_665 ?
O5 Mn2 Mn1 84.97(6) . 3_665 ?
O2 Mn2 Mn1 38.07(6) 3_665 3_665 ?
O3 Mn2 Mn1 88.35(5) . 3_665 ?
O1 Mn2 Mn1 43.41(5) . 3_665 ?
Mn1 Mn2 Mn1 63.370(15) . 3_665 ?
O7 Mn2 Mn2 115.27(6) . 3_665 ?
O6 Mn2 Mn2 142.85(7) . 3_665 ?
O5 Mn2 Mn2 110.53(6) . 3_665 ?
O2 Mn2 Mn2 60.51(6) 3_665 3_665 ?
O3 Mn2 Mn2 62.64(5) . 3_665 ?
O1 Mn2 Mn2 30.78(5) . 3_665 ?
Mn1 Mn2 Mn2 31.956(9) . 3_665 ?
Mn1 Mn2 Mn2 31.414(9) 3_665 3_665 ?
C4 O1 Mn2 123.68(17) . . ?
C4 O1 Mn1 113.81(16) . . ?
Mn2 O1 Mn1 100.12(8) . . ?
C4 O1 Mn1 116.62(16) . 3_665 ?
Mn2 O1 Mn1 99.98(8) . 3_665 ?
Mn1 O1 Mn1 98.59(7) . 3_665 ?
C6 O2 Mn2 124.27(16) . 3_665 ?
C6 O2 Mn1 120.45(16) . . ?
Mn2 O2 Mn1 107.94(9) 3_665 . ?
C8 O3 Mn2 122.76(17) . . ?
C8 O3 Mn1 114.58(17) . . ?
Mn2 O3 Mn1 103.61(8) . . ?
C10 O4 Mn1 111.18(19) . . ?
C10 O4 H4O 112.7 . . ?
Mn1 O4 H4O 100.4 . . ?
C13 O5 Mn2 118.50(19) . . ?
C14 O6 Mn2 117.02(18) . . ?
C15 O7 Mn2 118.37(19) . . ?
C16 O8 H8O 107.9 . . ?
C1 N1 C3 111.0(2) . . ?
C1 N1 C5 110.7(2) . . ?
C3 N1 C5 113.4(2) . . ?
C1 N1 Mn1 109.89(18) . . ?
C3 N1 Mn1 107.63(17) . . ?
C5 N1 Mn1 103.84(17) . . ?
C7 N2 C2 111.2(3) . . ?
C7 N2 C9 111.6(2) . . ?
C2 N2 C9 110.3(2) . . ?
C7 N2 Mn1 104.03(17) . . ?
C2 N2 Mn1 109.15(17) . . ?
C9 N2 Mn1 110.40(18) . . ?
N1 C1 C2 112.7(3) . . ?
N1 C1 H1A 109.1 . . ?
C2 C1 H1A 109.1 . . ?
N1 C1 H1B 109.1 . . ?
C2 C1 H1B 109.1 . . ?
H1A C1 H1B 107.8 . . ?
N2 C2 C1 112.2(3) . . ?
N2 C2 H2A 109.2 . . ?
C1 C2 H2A 109.2 . . ?
N2 C2 H2B 109.2 . . ?
C1 C2 H2B 109.2 . . ?
H2A C2 H2B 107.9 . . ?
N1 C3 C4 114.3(2) . . ?
N1 C3 H3A 108.7 . . ?
C4 C3 H3A 108.7 . . ?
N1 C3 H3B 108.7 . . ?
C4 C3 H3B 108.7 . . ?
H3A C3 H3B 107.6 . . ?
O1 C4 C3 112.6(2) . . ?
O1 C4 H4A 109.1 . . ?
C3 C4 H4A 109.1 . . ?
O1 C4 H4B 109.1 . . ?
C3 C4 H4B 109.1 . . ?
H4A C4 H4B 107.8 . . ?
N1 C5 C6 112.9(2) . . ?
N1 C5 H5A 109.0 . . ?
C6 C5 H5A 109.0 . . ?
N1 C5 H5B 109.0 . . ?
C6 C5 H5B 109.0 . . ?
H5A C5 H5B 107.8 . . ?
O2 C6 C5 108.6(2) . . ?
O2 C6 H6A 110.0 . . ?
C5 C6 H6A 110.0 . . ?
O2 C6 H6B 110.0 . . ?
C5 C6 H6B 110.0 . . ?
H6A C6 H6B 108.3 . . ?
N2 C7 C8 112.0(3) . . ?
N2 C7 H7A 109.2 . . ?
C8 C7 H7A 109.2 . . ?
N2 C7 H7B 109.2 . . ?
C8 C7 H7B 109.2 . . ?
H7A C7 H7B 107.9 . . ?
O3 C8 C7 111.5(2) . . ?
O3 C8 H8A 109.3 . . ?
C7 C8 H8A 109.3 . . ?
O3 C8 H8B 109.3 . . ?
C7 C8 H8B 109.3 . . ?
H8A C8 H8B 108.0 . . ?
N2 C9 C10 110.5(2) . . ?
N2 C9 H9A 109.5 . . ?
C10 C9 H9A 109.5 . . ?
N2 C9 H9B 109.5 . . ?
C10 C9 H9B 109.5 . . ?
H9A C9 H9B 108.1 . . ?
O4 C10 C9 106.4(3) . . ?
O4 C10 H10A 110.4 . . ?
C9 C10 H10A 110.4 . . ?
O4 C10 H10B 110.4 . . ?
C9 C10 H10B 110.4 . . ?
H10A C10 H10B 108.6 . . ?
C15 C11 C13 108.7(3) . . ?
C15 C11 C14 108.7(3) . . ?
C13 C11 C14 108.7(3) . . ?
C15 C11 C12 110.7(3) . . ?
C13 C11 C12 109.8(3) . . ?
C14 C11 C12 110.2(3) . . ?
C11 C12 H12A 109.5 . . ?
C11 C12 H12B 109.5 . . ?
H12A C12 H12B 109.5 . . ?
C11 C12 H12C 109.5 . . ?
H12A C12 H12C 109.5 . . ?
H12B C12 H12C 109.5 . . ?
O5 C13 C11 113.1(3) . . ?
O5 C13 H13A 109.0 . . ?
C11 C13 H13A 109.0 . . ?
O5 C13 H13B 109.0 . . ?
C11 C13 H13B 109.0 . . ?
H13A C13 H13B 107.8 . . ?
O6 C14 C11 114.2(2) . . ?
O6 C14 H14A 108.7 . . ?
C11 C14 H14A 108.7 . . ?
O6 C14 H14B 108.7 . . ?
C11 C14 H14B 108.7 . . ?
H14A C14 H14B 107.6 . . ?
O7 C15 C11 113.8(3) . . ?
O7 C15 H15A 108.8 . . ?
C11 C15 H15A 108.8 . . ?
O7 C15 H15B 108.8 . . ?
C11 C15 H15B 108.8 . . ?
H15A C15 H15B 107.7 . . ?
O8 C16 H16A 109.5 . . ?
O8 C16 H16B 109.5 . . ?
H16A C16 H16B 109.5 . . ?
O8 C16 H16C 109.5 . . ?
H16A C16 H16C 109.5 . . ?
H16B C16 H16C 109.5 . . ?

loop_
_geom_bond_atom_site_label_1
_geom_bond_atom_site_label_2
_geom_bond_distance
_geom_bond_site_symmetry_2
_geom_bond_publ_flag
Mn1 O2 2.1231(18) . ?
Mn1 O3 2.1613(18) . ?
Mn1 O1 2.2191(18) . ?
Mn1 O1 2.2854(19) 3_665 ?
Mn1 O4 2.329(2) . ?
Mn1 N2 2.364(2) . ?
Mn1 N1 2.413(2) . ?
Mn1 Mn2 3.2257(6) . ?
Mn1 Mn2 3.2755(6) 3_665 ?
Mn1 Mn1 3.4151(9) 3_665 ?
Mn2 O7 1.841(2) . ?
Mn2 O6 1.8476(19) . ?
Mn2 O5 1.873(2) . ?
Mn2 O2 1.925(2) 3_665 ?
Mn2 O3 1.940(2) . ?
Mn2 O1 1.9836(18) . ?
Mn2 Mn1 3.2755(6) 3_665 ?
Mn2 Mn2 5.5323(9) 3_665 ?
O1 C4 1.428(3) . ?
O1 Mn1 2.2855(19) 3_665 ?
O2 C6 1.403(3) . ?
O2 Mn2 1.925(2) 3_665 ?
O3 C8 1.413(3) . ?
O4 C10 1.415(4) . ?
O4 H4O 0.8500 . ?
O5 C13 1.394(3) . ?
O6 C14 1.409(4) . ?
O7 C15 1.398(4) . ?
O8 C16 1.372(5) . ?
O8 H8O 0.8499 . ?
N1 C1 1.469(4) . ?
N1 C3 1.479(4) . ?
N1 C5 1.480(4) . ?
N2 C7 1.473(4) . ?
N2 C2 1.480(4) . ?
N2 C9 1.482(4) . ?
C1 C2 1.523(5) . ?
C1 H1A 0.9700 . ?
C1 H1B 0.9700 . ?
C2 H2A 0.9700 . ?
C2 H2B 0.9700 . ?
C3 C4 1.512(4) . ?
C3 H3A 0.9700 . ?
C3 H3B 0.9700 . ?
C4 H4A 0.9700 . ?
C4 H4B 0.9700 . ?
C5 C6 1.514(4) . ?
C5 H5A 0.9700 . ?
C5 H5B 0.9700 . ?
C6 H6A 0.9700 . ?
C6 H6B 0.9700 . ?
C7 C8 1.522(4) . ?
C7 H7A 0.9700 . ?
C7 H7B 0.9700 . ?
C8 H8A 0.9700 . ?
C8 H8B 0.9700 . ?
C9 C10 1.503(4) . ?
C9 H9A 0.9700 . ?
C9 H9B 0.9700 . ?
C10 H10A 0.9700 . ?
C10 H10B 0.9700 . ?
C11 C15 1.520(5) . ?
C11 C13 1.521(4) . ?
C11 C14 1.521(5) . ?
C11 C12 1.532(4) . ?
C12 H12A 0.9600 . ?
C12 H12B 0.9600 . ?
C12 H12C 0.9600 . ?
C13 H13A 0.9700 . ?
C13 H13B 0.9700 . ?
C14 H14A 0.9700 . ?
C14 H14B 0.9700 . ?
C15 H15A 0.9700 . ?
C15 H15B 0.9700 . ?
C16 H16A 0.9600 . ?
C16 H16B 0.9600 . ?
C16 H16C 0.9600 . ?

loop_
_geom_hbond_atom_site_label_D
_geom_hbond_atom_site_label_H
_geom_hbond_atom_site_label_A
_geom_hbond_distance_DH
_geom_hbond_distance_HA
_geom_hbond_distance_DA
_geom_hbond_angle_DHA
_geom_hbond_site_symmetry_A
O4 H4O O5 0.85 1.79 2.624(3) 167.7 3_665
O8 H8O O6 0.85 1.91 2.753(3) 174.5 .
